data_2204987
loop_
_publ_author_name
'Zhao, Jing-Gui'
'Gu, Chang-Sheng'
'Huo, Li-Hua'
'Liu, Ji-Wei'
'Gao, Shan'

_publ_section_title
;<i>catena</i>-Poly[[[tetraaquazinc(II)]-\m-4,4'-bipyridine-\k^2^<i>N</i>:<i>N</i>']
 3-carboxylatophenoxyacetate monohydrate]
;
_journal_issue 1
_journal_name_full 'Acta Crystallographica Section E'
_journal_page_first m76
_journal_page_last m78
_journal_paper_doi 10.1107/S1600536804031344
_journal_volume 61
_journal_year 2005
_chemical_formula_iupac '[Zn (C10 H8 N2) (H2 O)4] (C9 H6 O5) , H2 O'
_chemical_formula_moiety 'C10 H16 N2 O4 Zn 2+ , C9 H6 O5 2- , H2 O'
_chemical_formula_sum 'C19 H24 N2 O10 Zn'
_chemical_formula_weight 505.79
_chemical_name_systematic
;
catena-Poly[[[tetraaquazinc(II)]-\m-4,4'-bipyridine-\k^2^N:N']
3-carboxylatophenoxyacetate monohydrate]
;
_space_group_IT_number 2
_symmetry_cell_setting triclinic
_symmetry_space_group_name_Hall '-P 1'
_symmetry_space_group_name_H-M 'P -1'
_atom_sites_solution_hydrogens geom
_atom_sites_solution_primary direct
_atom_sites_solution_secondary difmap
_cell_angle_alpha 108.526(5)
_cell_angle_beta 106.493(8)
_cell_angle_gamma 90.737(6)
_cell_formula_units_Z 2
_cell_length_a 9.3049(8)
_cell_length_b 11.1595(15)
_cell_length_c 11.4248(18)
_cell_measurement_reflns_used 10081
_cell_measurement_temperature 293(2)
_cell_measurement_theta_max 27.5
_cell_measurement_theta_min 3.9
_cell_volume 1071.6(2)
_computing_cell_refinement RAPID-AUTO
_computing_data_collection 'RAPID-AUTO (Rigaku, 1998)'
_computing_data_reduction 'CrystalStructure (Rigaku/MSC, 2002)'
_computing_molecular_graphics 'ORTEPII (Johnson, 1976)'
_computing_publication_material SHELXL97
_computing_structure_refinement 'SHELXL97 (Sheldrick, 1997)'
_computing_structure_solution 'SHELXS97 (Sheldrick, 1997)'
_diffrn_ambient_temperature 293(2)
_diffrn_detector_area_resol_mean 10
_diffrn_measured_fraction_theta_full 0.994
_diffrn_measured_fraction_theta_max 0.994
_diffrn_measurement_device_type 'Rigaku RAXIS-RAPID'
_diffrn_measurement_method \w
_diffrn_radiation_monochromator graphite
_diffrn_radiation_source 'fine-focus sealed tube'
_diffrn_radiation_type MoK\a
_diffrn_radiation_wavelength 0.71073
_diffrn_reflns_av_R_equivalents 0.030
_diffrn_reflns_av_sigmaI/netI 0.040
_diffrn_reflns_limit_h_max 12
_diffrn_reflns_limit_h_min -11
_diffrn_reflns_limit_k_max 13
_diffrn_reflns_limit_k_min -14
_diffrn_reflns_limit_l_max 14
_diffrn_reflns_limit_l_min -14
_diffrn_reflns_number 10614
_diffrn_reflns_theta_full 27.5
_diffrn_reflns_theta_max 27.5
_diffrn_reflns_theta_min 3.2
_diffrn_standards_decay_% 0
_diffrn_standards_interval_count 0
_diffrn_standards_interval_time 0
_diffrn_standards_number 0
_exptl_absorpt_coefficient_mu 1.20
_exptl_absorpt_correction_T_max 0.803
_exptl_absorpt_correction_T_min 0.671
_exptl_absorpt_correction_type multi-scan
_exptl_absorpt_process_details '(ABSCOR; Higashi, 1995)'
_exptl_crystal_colour colourless
_exptl_crystal_density_diffrn 1.568
_exptl_crystal_density_meas ?
_exptl_crystal_density_method .
_exptl_crystal_description Prism
_exptl_crystal_F_000 524
_exptl_crystal_size_max 0.36
_exptl_crystal_size_mid 0.25
_exptl_crystal_size_min 0.19
_refine_diff_density_max 0.42
_refine_diff_density_min -0.25
_refine_ls_extinction_method none
_refine_ls_goodness_of_fit_ref 1.02
_refine_ls_hydrogen_treatment mixed
_refine_ls_matrix_type full
_refine_ls_number_parameters 322
_refine_ls_number_reflns 4885
_refine_ls_number_restraints 15
_refine_ls_restrained_S_all 1.02
_refine_ls_R_factor_all 0.068
_refine_ls_R_factor_gt 0.040
_refine_ls_shift/su_max 0.000
_refine_ls_shift/su_mean 0.000
_refine_ls_structure_factor_coef Fsqd
_refine_ls_weighting_details 'calc w = 1/[\s^2^(Fo^2^)+(0.0418P)^2^+0.2994P] where P=(Fo^2^+2Fc^2^)/3'
_refine_ls_weighting_scheme calc
_refine_ls_wR_factor_gt 0.079
_refine_ls_wR_factor_ref 0.089
_reflns_number_gt 3517
_reflns_number_total 4885
_reflns_threshold_expression I>2\s(I)
_cod_data_source_file ya6230.cif
_cod_data_source_block I
_cod_depositor_comments
;
The following automatic conversions were performed:
'_symmetry_cell_setting' value 'Triclinic' changed to 'triclinic'
according to '/home/saulius/struct/CIF-dictionaries/cif_core.dic'
dictionary named 'cif_core.dic' version 2.4.1 from 2010-06-29.

Automatic conversion script
Id: cif_fix_enum 1527 2010-12-29 10:47:43Z saulius 

The following automatic conversions were performed:

'_symmetry_cell_setting' value 'Triclinic' changed to 'triclinic'
according to /home/saulius/struct/CIF-dictionaries/cif_core.dic
dictionary named 'cif_core.dic' version 2.4.1 from 2010-06-29.

Automatic conversion script
Id: cif_fix_values 1715 2011-07-08 13:25:40Z adriana 
;
_cod_database_code 2204987
_cod_database_fobs_code 2204987

loop_
_symmetry_equiv_pos_as_xyz
'x, y, z'
'-x, -y, -z'

loop_
_atom_site_label
_atom_site_fract_x
_atom_site_fract_y
_atom_site_fract_z
_atom_site_U_iso_or_equiv
_atom_site_adp_type
_atom_site_calc_flag
_atom_site_refinement_flags
_atom_site_occupancy
_atom_site_type_symbol
Zn1 0.0000 0.5000 0.0000 0.02750(11) Uani d S 1 Zn
Zn2 0.5000 0.0000 0.0000 0.02771(11) Uani d S 1 Zn
N1 -0.0041(2) 0.51270(19) 0.19148(18) 0.0285(4) Uani d . 1 N
N2 0.4973(2) 0.0076(2) 0.19073(19) 0.0321(5) Uani d . 1 N
O1 0.5581(2) 0.34708(18) 0.94939(18) 0.0423(5) Uani d . 1 O
O2 0.31193(19) 0.28059(17) 0.87091(17) 0.0391(4) Uani d . 1 O
O3 0.2996(2) 0.28290(18) 0.63768(18) 0.0422(5) Uani d . 1 O
O4 -0.0626(2) 0.16958(18) 0.09313(18) 0.0417(5) Uani d . 1 O
O5 -0.0674(2) 0.04630(19) 0.20931(18) 0.0468(5) Uani d . 1 O
O1W -0.0475(2) 0.30184(17) -0.06451(18) 0.0424(5) Uani d D 1 O
O2W 0.23530(19) 0.48312(18) 0.05795(17) 0.0355(4) Uani d D 1 O
O3W 0.30601(19) 0.09452(18) -0.02016(17) 0.0340(4) Uani d D 1 O
O4W 0.3641(2) -0.18020(17) -0.08314(17) 0.0354(4) Uani d D 1 O
O5W 0.0068(2) 0.1589(2) -0.2946(2) 0.0518(5) Uani d D 1 O
C1 -0.1190(3) 0.4549(3) 0.2080(2) 0.0343(6) Uani d . 1 C
C2 -0.1221(3) 0.4479(3) 0.3255(2) 0.0365(6) Uani d . 1 C
C3 -0.0014(3) 0.5043(2) 0.4360(2) 0.0272(5) Uani d . 1 C
C4 0.1167(3) 0.5671(3) 0.4192(2) 0.0408(7) Uani d . 1 C
C5 0.1112(3) 0.5688(3) 0.2976(2) 0.0403(7) Uani d . 1 C
C6 0.6224(3) 0.0430(3) 0.2920(2) 0.0411(7) Uani d . 1 C
C7 0.6282(3) 0.0421(3) 0.4133(2) 0.0413(7) Uani d . 1 C
C8 0.4998(3) 0.0019(2) 0.4356(2) 0.0294(5) Uani d . 1 C
C9 0.3691(3) -0.0341(3) 0.3302(2) 0.0349(6) Uani d . 1 C
C10 0.3730(3) -0.0292(3) 0.2119(2) 0.0362(6) Uani d . 1 C
C11 0.4331(3) 0.3190(2) 0.8615(2) 0.0322(5) Uani d . 1 C
C12 0.4364(3) 0.3372(3) 0.7365(3) 0.0374(6) Uani d . 1 C
C13 0.2895(3) 0.2807(2) 0.5145(2) 0.0335(6) Uani d . 1 C
C14 0.1592(3) 0.2151(2) 0.4189(3) 0.0325(5) Uani d . 1 C
C15 0.1347(3) 0.2086(2) 0.2917(2) 0.0306(5) Uani d . 1 C
C16 0.2431(3) 0.2679(3) 0.2596(3) 0.0396(6) Uani d . 1 C
C17 0.3753(3) 0.3287(3) 0.3546(3) 0.0472(7) Uani d . 1 C
C18 0.3996(3) 0.3367(3) 0.4821(3) 0.0420(6) Uani d . 1 C
C19 -0.0074(3) 0.1361(2) 0.1897(2) 0.0318(5) Uani d . 1 C
H1 -0.2023 0.4170 0.1359 0.041 Uiso calc R 1 H
H2 -0.2053 0.4052 0.3308 0.044 Uiso calc R 1 H
H4 0.1999 0.6082 0.4901 0.049 Uiso calc R 1 H
H5 0.1925 0.6113 0.2895 0.048 Uiso calc R 1 H
H6 0.7105 0.0697 0.2798 0.049 Uiso calc R 1 H
H7 0.7184 0.0685 0.4805 0.050 Uiso calc R 1 H
H9 0.2795 -0.0614 0.3395 0.042 Uiso calc R 1 H
H10 0.2839 -0.0529 0.1433 0.043 Uiso calc R 1 H
H12A 0.4520 0.4273 0.7501 0.045 Uiso calc R 1 H
H12B 0.5197 0.2976 0.7105 0.045 Uiso calc R 1 H
H14 0.0874 0.1748 0.4404 0.039 Uiso calc R 1 H
H16 0.2266 0.2666 0.1750 0.047 Uiso calc R 1 H
H17 0.4496 0.3651 0.3324 0.057 Uiso calc R 1 H
H18 0.4886 0.3790 0.5453 0.050 Uiso calc R 1 H
H1W1 -0.034(4) 0.266(3) -0.008(2) 0.064 Uiso d D 1 H
H1W2 -0.030(4) 0.255(2) -0.1317(17) 0.064 Uiso d D 1 H
H2W1 0.296(3) 0.5419(16) 0.060(3) 0.053 Uiso d D 1 H
H2W2 0.257(3) 0.4119(12) 0.017(3) 0.053 Uiso d D 1 H
H3W1 0.314(3) 0.1576(17) -0.045(3) 0.051 Uiso d D 1 H
H3W2 0.227(2) 0.045(2) -0.070(2) 0.051 Uiso d D 1 H
H4W1 0.2736(15) -0.171(3) -0.085(3) 0.053 Uiso d D 1 H
H4W2 0.397(3) -0.232(2) -0.045(3) 0.053 Uiso d D 1 H
H5W1 0.089(2) 0.195(3) -0.292(4) 0.078 Uiso d D 1 H
H5W2 0.021(3) 0.0874(18) -0.284(4) 0.078 Uiso d D 1 H

loop_
_atom_site_aniso_label
_atom_site_aniso_U_11
_atom_site_aniso_U_22
_atom_site_aniso_U_33
_atom_site_aniso_U_12
_atom_site_aniso_U_13
_atom_site_aniso_U_23
Zn1 0.0339(2) 0.0334(2) 0.0179(2) -0.00071(16) 0.00882(16) 0.01161(17)
Zn2 0.0344(2) 0.0327(2) 0.0179(2) 0.00044(16) 0.00749(16) 0.01162(17)
N1 0.0340(11) 0.0346(12) 0.0202(11) 0.0034(9) 0.0093(8) 0.0125(9)
N2 0.0383(12) 0.0388(13) 0.0228(11) 0.0036(9) 0.0109(9) 0.0138(9)
O1 0.0360(10) 0.0524(12) 0.0377(11) -0.0059(8) -0.0006(8) 0.0250(9)
O2 0.0346(10) 0.0445(11) 0.0396(11) -0.0032(8) 0.0086(8) 0.0188(9)
O3 0.0367(10) 0.0587(13) 0.0314(10) -0.0052(9) 0.0043(8) 0.0209(9)
O4 0.0438(11) 0.0508(12) 0.0362(11) 0.0006(8) 0.0083(8) 0.0261(9)
O5 0.0457(11) 0.0528(12) 0.0407(11) -0.0150(9) -0.0014(8) 0.0275(10)
O1W 0.0700(13) 0.0322(10) 0.0316(11) 0.0011(9) 0.0228(10) 0.0132(8)
O2W 0.0357(10) 0.0421(11) 0.0330(10) 0.0009(8) 0.0129(8) 0.0162(9)
O3W 0.0352(10) 0.0378(11) 0.0301(10) 0.0024(8) 0.0080(7) 0.0146(8)
O4W 0.0360(10) 0.0368(11) 0.0329(10) -0.0012(8) 0.0046(8) 0.0163(8)
O5W 0.0465(12) 0.0516(13) 0.0595(14) 0.0055(10) 0.0121(10) 0.0250(11)
C1 0.0362(14) 0.0443(16) 0.0204(13) -0.0062(11) 0.0044(10) 0.0122(11)
C2 0.0359(14) 0.0510(17) 0.0261(14) -0.0053(12) 0.0086(11) 0.0186(12)
C3 0.0362(13) 0.0298(13) 0.0193(13) 0.0043(10) 0.0104(10) 0.0114(10)
C4 0.0393(15) 0.0569(18) 0.0225(14) -0.0123(13) 0.0050(11) 0.0128(12)
C5 0.0388(15) 0.0567(18) 0.0272(14) -0.0111(12) 0.0103(11) 0.0169(13)
C6 0.0356(15) 0.0644(19) 0.0282(15) -0.0037(13) 0.0130(12) 0.0194(13)
C7 0.0341(15) 0.069(2) 0.0226(14) -0.0027(13) 0.0056(11) 0.0203(13)
C8 0.0344(13) 0.0355(14) 0.0223(13) 0.0076(10) 0.0118(11) 0.0118(11)
C9 0.0322(14) 0.0502(17) 0.0267(14) 0.0022(11) 0.0117(11) 0.0163(12)
C10 0.0361(14) 0.0515(17) 0.0233(14) 0.0018(12) 0.0077(11) 0.0172(12)
C11 0.0354(14) 0.0276(13) 0.0348(14) 0.0029(10) 0.0084(11) 0.0140(11)
C12 0.0295(13) 0.0466(16) 0.0358(15) -0.0027(11) 0.0032(11) 0.0195(13)
C13 0.0354(14) 0.0363(15) 0.0307(14) 0.0035(10) 0.0098(11) 0.0139(11)
C14 0.0302(13) 0.0368(14) 0.0356(14) 0.0031(10) 0.0120(10) 0.0175(11)
C15 0.0316(13) 0.0291(13) 0.0322(14) 0.0070(10) 0.0102(10) 0.0112(11)
C16 0.0457(16) 0.0431(16) 0.0329(14) -0.0009(12) 0.0150(12) 0.0142(12)
C17 0.0409(16) 0.0585(19) 0.0432(17) -0.0120(13) 0.0153(13) 0.0167(14)
C18 0.0370(15) 0.0473(17) 0.0388(16) -0.0054(12) 0.0076(11) 0.0144(13)
C19 0.0339(14) 0.0344(14) 0.0300(14) 0.0045(10) 0.0107(10) 0.0140(11)

loop_
_atom_type_symbol
_atom_type_description
_atom_type_scat_dispersion_real
_atom_type_scat_dispersion_imag
_atom_type_scat_source
C C 0.0033 0.0016 'International Tables Vol C Tables 4.2.6.8 and 6.1.1.4'
H H 0.0000 0.0000 'International Tables Vol C Tables 4.2.6.8 and 6.1.1.4'
N N 0.0061 0.0033 'International Tables Vol C Tables 4.2.6.8 and 6.1.1.4'
O O 0.0106 0.0060 'International Tables Vol C Tables 4.2.6.8 and 6.1.1.4'
Zn Zn 0.2839 1.4301 'International Tables Vol C Tables 4.2.6.8 and 6.1.1.4'

loop_
_geom_angle_atom_site_label_1
_geom_angle_atom_site_label_2
_geom_angle_atom_site_label_3
_geom_angle_site_symmetry_1
_geom_angle_site_symmetry_3
_geom_angle
_geom_angle_publ_flag
N1 Zn1 N1 2_565 . 180.00(11) no
N2 Zn2 N2 . 2_655 180.00(11) no
O1W Zn1 N1 2_565 . 89.08(7) no
O1W Zn1 N1 . . 90.92(7) yes
O1W Zn1 O1W 2_565 . 180.0 no
O1W Zn1 O2W 2_565 . 89.79(8) no
O1W Zn1 O2W . . 90.21(8) yes
O2W Zn1 N1 . . 88.97(7) yes
O2W Zn1 N1 2_565 . 91.03(7) no
O2W Zn1 O2W . 2_565 180.00(3) no
O3W Zn2 N2 . . 89.68(7) yes
O3W Zn2 N2 2_655 . 90.32(7) no
O3W Zn2 O3W . 2_655 180.00(10) no
O3W Zn2 O4W . . 90.62(7) yes
O3W Zn2 O4W 2_655 . 89.38(7) no
O4W Zn2 N2 2_655 . 89.83(7) no
O4W Zn2 N2 . . 90.17(7) yes
O4W Zn2 O4W 2_655 . 180.00(6) no
Zn1 O1W H1W1 . . 118(2) no
Zn1 O1W H1W2 . . 122(2) no
Zn1 O2W H2W1 . . 118.3(19) no
Zn1 O2W H2W2 . . 112.7(19) no
Zn2 O3W H3W1 . . 112.8(19) no
Zn2 O3W H3W2 . . 112.7(19) no
Zn2 O4W H4W1 . . 111(2) no
Zn2 O4W H4W2 . . 113(2) no
N1 C1 C2 . . 123.9(2) no
N1 C1 H1 . . 118.0 no
N1 C5 C4 . . 123.5(2) no
N1 C5 H5 . . 118.2 no
N2 C6 C7 . . 123.6(2) no
N2 C6 H6 . . 118.2 no
N2 C10 C9 . . 123.6(2) no
N2 C10 H10 . . 118.2 no
O1 C11 C12 . . 114.7(2) no
O2 C11 O1 . . 125.7(2) no
O2 C11 C12 . . 119.6(2) no
O3 C12 C11 . . 110.4(2) no
O3 C12 H12A . . 109.6 no
O3 C12 H12B . . 109.6 no
O3 C13 C14 . . 115.4(2) no
O3 C13 C18 . . 124.7(2) no
O4 C19 C15 . . 119.8(2) no
O5 C19 O4 . . 123.2(2) no
O5 C19 C15 . . 117.0(2) no
O1W Zn1 O2W 2_565 2_565 90.21(8) no
O1W Zn1 O2W . 2_565 89.79(8) no
O1W Zn1 N1 2_565 2_565 90.92(7) no
O1W Zn1 N1 . 2_565 89.08(7) no
O2W Zn1 N1 . 2_565 91.03(7) no
O2W Zn1 N1 2_565 2_565 88.97(7) no
O3W Zn2 N2 . 2_655 90.32(7) no
O3W Zn2 N2 2_655 2_655 89.68(7) no
O3W Zn2 O4W . 2_655 89.38(7) no
O3W Zn2 O4W 2_655 2_655 90.62(7) no
O4W Zn2 N2 2_655 2_655 90.17(7) no
O4W Zn2 N2 . 2_655 89.83(7) no
C1 N1 Zn1 . . 120.80(16) no
C1 N1 C5 . . 116.2(2) no
C1 C2 C3 . . 120.2(2) no
C1 C2 H2 . . 119.9 no
C2 C1 H1 . . 118.0 no
C2 C3 C3 . 2_566 121.8(3) no
C3 C2 H2 . . 119.9 no
C3 C4 H4 . . 119.9 no
C4 C3 C2 . . 115.9(2) no
C4 C3 C3 . 2_566 122.3(3) no
C4 C5 H5 . . 118.2 no
C5 N1 Zn1 . . 122.77(16) no
C5 C4 C3 . . 120.3(2) no
C5 C4 H4 . . 119.9 no
C6 N2 Zn2 . . 121.50(16) no
C6 C7 C8 . . 120.1(2) no
C6 C7 H7 . . 119.9 no
C7 C6 H6 . . 118.2 no
C7 C8 C8 . 2_656 122.3(3) no
C7 C8 C9 . . 116.2(2) no
C8 C7 H7 . . 119.9 no
C8 C9 H9 . . 120.1 no
C9 C8 C8 . 2_656 121.5(3) no
C9 C10 H10 . . 118.2 no
C10 N2 Zn2 . . 121.82(16) no
C10 N2 C6 . . 116.6(2) no
C10 C9 C8 . . 119.9(2) no
C10 C9 H9 . . 120.1 no
C11 C12 H12A . . 109.6 no
C11 C12 H12B . . 109.6 no
C13 O3 C12 . . 117.76(19) no
C13 C14 H14 . . 119.6 no
C13 C18 H18 . . 120.4 no
C14 C13 C18 . . 119.9(2) no
C14 C15 C16 . . 119.5(2) no
C14 C15 C19 . . 119.6(2) no
C15 C14 C13 . . 120.7(2) no
C15 C14 H14 . . 119.6 no
C15 C16 H16 . . 120.4 no
C16 C15 C19 . . 120.9(2) no
C16 C17 C18 . . 121.4(2) no
C16 C17 H17 . . 119.3 no
C17 C16 C15 . . 119.3(2) no
C17 C16 H16 . . 120.4 no
C17 C18 C13 . . 119.1(2) no
C17 C18 H18 . . 120.4 no
C18 C17 H17 . . 119.3 no
H1W1 O1W H1W2 . . 111.3(16) no
H2W1 O2W H2W2 . . 109.4(15) no
H3W1 O3W H3W2 . . 109.8(15) no
H4W1 O4W H4W2 . . 109.8(15) no
H5W1 O5W H5W2 . . 109.5(16) no
H12A C12 H12B . . 108.1 no

loop_
_geom_bond_atom_site_label_1
_geom_bond_atom_site_label_2
_geom_bond_site_symmetry_2
_geom_bond_distance
_geom_bond_publ_flag
Zn1 N1 . 2.1582(18) yes
Zn1 O1W . 2.0935(18) yes
Zn1 O2W . 2.1294(17) yes
Zn2 N2 . 2.1610(19) yes
Zn2 O3W . 2.0955(17) yes
Zn2 O4W . 2.1408(17) yes
O1 C11 . 1.259(3) yes
O2 C11 . 1.246(3) yes
O4 C19 . 1.252(3) yes
O5 C19 . 1.251(3) yes
Zn1 N1 2_565 2.1582(18) no
Zn1 O1W 2_565 2.0935(18) no
Zn1 O2W 2_565 2.1294(17) no
Zn2 N2 2_655 2.1610(19) no
Zn2 O3W 2_655 2.0955(17) no
Zn2 O4W 2_655 2.1408(17) no
N1 C1 . 1.330(3) no
N1 C5 . 1.333(3) no
N2 C6 . 1.335(3) no
N2 C10 . 1.333(3) no
O3 C12 . 1.411(3) no
O3 C13 . 1.376(3) no
O1W H1W1 . 0.84(3) no
O1W H1W2 . 0.84(3) no
O2W H2W1 . 0.85(3) no
O2W H2W2 . 0.84(2) no
O3W H3W1 . 0.85(2) no
O3W H3W2 . 0.85(2) no
O4W H4W1 . 0.85(3) no
O4W H4W2 . 0.84(3) no
O5W H5W1 . 0.85(3) no
O5W H5W2 . 0.85(3) no
C1 C2 . 1.378(3) no
C1 H1 . 0.9300 no
C2 C3 . 1.386(3) no
C2 H2 . 0.9300 no
C3 C3 2_566 1.488(4) no
C3 C4 . 1.386(3) no
C4 C5 . 1.382(3) no
C4 H4 . 0.9300 no
C5 H5 . 0.9300 no
C6 C7 . 1.375(3) no
C6 H6 . 0.9300 no
C7 C8 . 1.388(3) no
C7 H7 . 0.9300 no
C8 C8 2_656 1.484(4) no
C8 C9 . 1.392(3) no
C9 C10 . 1.380(3) no
C9 H9 . 0.9300 no
C10 H10 . 0.9300 no
C11 C12 . 1.514(3) no
C12 H12A . 0.9700 no
C12 H12B . 0.9700 no
C13 C14 . 1.384(4) no
C13 C18 . 1.386(3) no
C14 C15 . 1.384(3) no
C14 H14 . 0.9300 no
C15 C16 . 1.391(3) no
C15 C19 . 1.503(3) no
C16 C17 . 1.380(4) no
C16 H16 . 0.9300 no
C17 C18 . 1.382(4) no
C17 H17 . 0.9300 no
C18 H18 . 0.9300 no

loop_
_geom_hbond_atom_site_label_D
_geom_hbond_atom_site_label_H
_geom_hbond_atom_site_label_A
_geom_hbond_site_symmetry_A
_geom_hbond_distance_DH
_geom_hbond_distance_HA
_geom_hbond_distance_DA
_geom_hbond_angle_DHA
_geom_hbond_publ_flag
O1W H1W1 O4 . 0.84(3) 1.88(3) 2.696(2) 164(3) yes
O1W H1W2 O5W . 0.84(3) 1.96(3) 2.797(3) 175(3) yes
O2W H2W1 O1 2_666 0.85(3) 1.87(3) 2.719(2) 172(2) yes
O2W H2W2 O2 1_554 0.84(2) 2.03(3) 2.832(3) 157(3) yes
O3W H3W1 O2 1_554 0.85(2) 1.91(3) 2.746(2) 170(3) yes
O3W H3W2 O5 2 0.85(2) 1.83(3) 2.664(3) 165(3) yes
O4W H4W1 O4 2 0.85(3) 1.94(3) 2.781(3) 174(3) yes
O4W H4W2 O1 2_656 0.84(3) 1.91(3) 2.746(3) 171(2) yes
O5W H5W1 O2 1_554 0.85(3) 2.31(3) 2.949(3) 133(3) yes
O5W H5W2 O5 2 0.85(3) 1.94(3) 2.766(3) 164(4) yes

loop_
_geom_torsion_atom_site_label_1
_geom_torsion_atom_site_label_2
_geom_torsion_atom_site_label_3
_geom_torsion_atom_site_label_4
_geom_torsion_site_symmetry_1
_geom_torsion_site_symmetry_4
_geom_torsion
_geom_torsion_publ_flag
Zn1 N1 C1 C2 . . 173.0(2) no
Zn1 N1 C5 C4 . . -173.5(2) no
Zn2 N2 C6 C7 . . -176.0(2) no
Zn2 N2 C10 C9 . . 175.4(2) no
N1 C1 C2 C3 . . 0.8(4) no
N2 C6 C7 C8 . . 0.5(5) no
O1 C11 C12 O3 . . 169.7(2) no
O2 C11 C12 O3 . . -11.3(3) no
O3 C13 C14 C15 . . 178.6(2) no
O3 C13 C18 C17 . . -179.4(3) no
O1W Zn1 N1 C1 2_565 . 129.8(2) no
O1W Zn1 N1 C1 . . -50.2(2) no
O1W Zn1 N1 C5 2_565 . -55.8(2) no
O1W Zn1 N1 C5 . . 124.2(2) no
O2W Zn1 N1 C1 . . -140.4(2) no
O2W Zn1 N1 C1 2_565 . 39.6(2) no
O2W Zn1 N1 C5 . . 34.0(2) no
O2W Zn1 N1 C5 2_565 . -146.0(2) no
O3W Zn2 N2 C6 . . -133.9(2) no
O3W Zn2 N2 C6 2_655 . 46.1(2) no
O3W Zn2 N2 C10 . . 49.7(2) no
O3W Zn2 N2 C10 2_655 . -130.3(2) no
O4W Zn2 N2 C6 2_655 . -44.5(2) no
O4W Zn2 N2 C6 . . 135.5(2) no
O4W Zn2 N2 C10 2_655 . 139.1(2) no
O4W Zn2 N2 C10 . . -40.9(2) no
C1 N1 C5 C4 . . 1.2(4) no
C1 C2 C3 C3 . 2_566 -178.3(3) no
C1 C2 C3 C4 . . 0.8(4) no
C2 C3 C4 C5 . . -1.3(4) no
C3 C3 C4 C5 2_566 . 177.8(3) no
C3 C4 C5 N1 . . 0.3(5) no
C5 N1 C1 C2 . . -1.7(4) no
C6 N2 C10 C9 . . -1.1(4) no
C6 C7 C8 C8 . 2_656 179.4(3) no
C6 C7 C8 C9 . . -0.9(4) no
C7 C8 C9 C10 . . 0.3(4) no
C8 C8 C9 C10 2_656 . 180.0(3) no
C8 C9 C10 N2 . . 0.7(4) no
C10 N2 C6 C7 . . 0.5(4) no
C12 O3 C13 C14 . . 173.7(2) no
C12 O3 C13 C18 . . -5.2(4) no
C13 O3 C12 C11 . . -174.0(2) no
C13 C14 C15 C16 . . 0.6(4) no
C13 C14 C15 C19 . . 179.7(2) no
C14 C13 C18 C17 . . 1.8(4) no
C14 C15 C16 C17 . . 2.1(4) no
C14 C15 C19 O4 . . 150.2(2) no
C14 C15 C19 O5 . . -27.5(3) no
C15 C16 C17 C18 . . -2.8(4) no
C16 C17 C18 C13 . . 0.9(4) no
C16 C15 C19 O4 . . -30.7(4) no
C16 C15 C19 O5 . . 151.6(3) no
C18 C13 C14 C15 . . -2.5(4) no
C19 C15 C16 C17 . . -177.1(3) no
